data_4115043
loop_
_publ_author_name
'Giuseppe Canepa'
'Carsten D. Brandt'
'Helmut Werner'

_publ_contact_author
;
        Prof. Dr. Helmut Werner
        Institut f\"ur Anorganische Chemie
        Universit\"at W\"urzburg
        Am Hubland
        D-97074 W\"urzburg
        Deutschland
;
_publ_contact_author_email helmut.werner@mail.uni-wuerzburg.de
_publ_contact_author_fax '049 931 888 4605'
_publ_contact_author_phone '049 931 888 5261'
_publ_section_title
;
 An Unprecedented Dinuclear Alkylrhodium(III) Complex Built up by Two
 14-Electron [RhCl2(alkyl)(PR3)] Units
;
_journal_name_full 'Journal of the American Chemical Society'
_journal_page_first 9666
_journal_page_last 9667
_journal_paper_doi 10.1021/ja020560t
_journal_volume 124
_journal_year 2002
_chemical_formula_sum 'C40 H72 Cl4 P2 Rh2'
_chemical_formula_weight 962.54
_chemical_name_systematic
; 
 ? 
;
_space_group_IT_number 14
_symmetry_cell_setting monoclinic
_symmetry_space_group_name_Hall '-P 2ybc'
_symmetry_space_group_name_H-M 'P 1 21/c 1'
_atom_sites_solution_hydrogens geom
_atom_sites_solution_primary direct
_atom_sites_solution_secondary difmap
_audit_creation_method SHELXL-97
_cell_angle_alpha 90.00
_cell_angle_beta 92.7580(10)
_cell_angle_gamma 90.00
_cell_formula_units_Z 2
_cell_length_a 10.0093(6)
_cell_length_b 15.4273(9)
_cell_length_c 14.0090(8)
_cell_measurement_reflns_used 5357
_cell_measurement_temperature 193(2)
_cell_measurement_theta_max 56.365
_cell_measurement_theta_min 4.855
_cell_volume 2160.7(2)
_computing_cell_refinement 'SAINT-NT V6.0'
_computing_data_collection 'SMART-NT V5.6'
_computing_data_reduction 'SAINT-NT V6.0'
_computing_molecular_graphics 'XSHELL in SHELXTL-97'
_computing_publication_material 'XSHELL in SHELXTL-97'
_computing_structure_refinement 'SHELXL-97 (Sheldrick, 1997)'
_computing_structure_solution 'SHELXS-97 (Sheldrick, 1990)'
_diffrn_ambient_temperature 193(2)
_diffrn_measured_fraction_theta_full 1.000
_diffrn_measured_fraction_theta_max 1.000
_diffrn_measurement_device_type 'Bruker Smart Apex with D8-Goniometer'
_diffrn_measurement_method 'omega scans'
_diffrn_radiation_monochromator graphite
_diffrn_radiation_source 'fine-focus sealed tube'
_diffrn_radiation_type MoK\a
_diffrn_radiation_wavelength 0.71073
_diffrn_reflns_av_R_equivalents 0.0370
_diffrn_reflns_av_sigmaI/netI 0.0245
_diffrn_reflns_limit_h_max 12
_diffrn_reflns_limit_h_min -12
_diffrn_reflns_limit_k_max 18
_diffrn_reflns_limit_k_min -19
_diffrn_reflns_limit_l_max 17
_diffrn_reflns_limit_l_min -17
_diffrn_reflns_number 28637
_diffrn_reflns_theta_full 26.37
_diffrn_reflns_theta_max 26.37
_diffrn_reflns_theta_min 2.04
_exptl_absorpt_coefficient_mu 1.112
_exptl_absorpt_correction_type empirical
_exptl_absorpt_process_details 'SADABS2.0 (Sheldrick2000)'
_exptl_crystal_colour brown
_exptl_crystal_density_diffrn 1.479
_exptl_crystal_description block
_exptl_crystal_F_000 1000
_exptl_crystal_size_max 0.18
_exptl_crystal_size_mid 0.15
_exptl_crystal_size_min 0.10
_refine_diff_density_max 0.635
_refine_diff_density_min -0.267
_refine_diff_density_rms 0.081
_refine_ls_extinction_method none
_refine_ls_goodness_of_fit_ref 1.090
_refine_ls_hydrogen_treatment mixed
_refine_ls_matrix_type full
_refine_ls_number_parameters 226
_refine_ls_number_reflns 4412
_refine_ls_number_restraints 0
_refine_ls_restrained_S_all 1.090
_refine_ls_R_factor_all 0.0349
_refine_ls_R_factor_gt 0.0311
_refine_ls_shift/su_max 0.001
_refine_ls_shift/su_mean 0.000
_refine_ls_structure_factor_coef Fsqd
_refine_ls_weighting_details 'calc w=1/[\s^2^(Fo^2^)+(0.0334P)^2^+2.0181P] where P=(Fo^2^+2Fc^2^)/3'
_refine_ls_weighting_scheme calc
_refine_ls_wR_factor_gt 0.0709
_refine_ls_wR_factor_ref 0.0726
_reflns_number_gt 4084
_reflns_number_total 4412
_reflns_threshold_expression >2sigma(I)
_cod_data_source_file ja020560t_s2.cif
_cod_data_source_block gc4cb
_cod_database_code 4115043

loop_
_symmetry_equiv_pos_as_xyz
'x, y, z'
'-x, y+1/2, -z+1/2'
'-x, -y, -z'
'x, -y-1/2, z-1/2'

loop_
_atom_site_label
_atom_site_type_symbol
_atom_site_fract_x
_atom_site_fract_y
_atom_site_fract_z
_atom_site_U_iso_or_equiv
_atom_site_adp_type
_atom_site_occupancy
_atom_site_symmetry_multiplicity
_atom_site_calc_flag
_atom_site_refinement_flags
C1 C 0.7060(3) 0.03942(19) 0.9419(2) 0.0283(6) Uani 1 1 d .
H1A H 0.6861 0.1016 0.9515 0.034 Uiso 1 1 calc R
H1B H 0.6392 0.0162 0.8941 0.034 Uiso 1 1 calc R
C2 C 0.6941(3) -0.0073(3) 1.0334(2) 0.0493(10) Uani 1 1 d .
H2A H 0.7165 -0.0685 1.0247 0.074 Uiso 1 1 calc R
H2B H 0.6022 -0.0025 1.0540 0.074 Uiso 1 1 calc R
H2C H 0.7557 0.0182 1.0821 0.074 Uiso 1 1 calc R
C3 C 1.0128(3) 0.12437(17) 0.70514(17) 0.0216(5) Uani 1 1 d .
C4 C 0.9820(3) 0.05296(19) 0.6311(2) 0.0301(6) Uani 1 1 d .
H4A H 0.9095 0.0721 0.5864 0.045 Uiso 1 1 calc R
H4B H 0.9546 0.0001 0.6637 0.045 Uiso 1 1 calc R
H4C H 1.0621 0.0410 0.5958 0.045 Uiso 1 1 calc R
C5 C 1.1330(3) 0.0946(2) 0.7689(2) 0.0332(7) Uani 1 1 d .
H5A H 1.2104 0.0860 0.7297 0.050 Uiso 1 1 calc R
H5B H 1.1112 0.0400 0.8003 0.050 Uiso 1 1 calc R
H5C H 1.1542 0.1389 0.8174 0.050 Uiso 1 1 calc R
C6 C 1.0503(3) 0.20514(19) 0.64931(19) 0.0302(6) Uani 1 1 d .
H6A H 1.0781 0.2512 0.6941 0.045 Uiso 1 1 calc R
H6B H 0.9727 0.2246 0.6096 0.045 Uiso 1 1 calc R
H6C H 1.1240 0.1914 0.6084 0.045 Uiso 1 1 calc R
C7 C 0.8707(3) 0.25342(17) 0.83681(18) 0.0216(5) Uani 1 1 d .
C8 C 1.0105(3) 0.27974(18) 0.87861(19) 0.0263(6) Uani 1 1 d .
H8A H 1.0727 0.2840 0.8269 0.039 Uiso 1 1 calc R
H8B H 1.0429 0.2359 0.9248 0.039 Uiso 1 1 calc R
H8C H 1.0047 0.3360 0.9107 0.039 Uiso 1 1 calc R
C9 C 0.8260(3) 0.32068(18) 0.7608(2) 0.0279(6) Uani 1 1 d .
H9A H 0.7339 0.3084 0.7380 0.042 Uiso 1 1 calc R
H9B H 0.8851 0.3176 0.7071 0.042 Uiso 1 1 calc R
H9C H 0.8307 0.3788 0.7889 0.042 Uiso 1 1 calc R
C10 C 0.7733(3) 0.25748(18) 0.91884(18) 0.0265(6) Uani 1 1 d .
H10A H 0.7704 0.3168 0.9437 0.040 Uiso 1 1 calc R
H10B H 0.8041 0.2180 0.9701 0.040 Uiso 1 1 calc R
H10C H 0.6837 0.2402 0.8948 0.040 Uiso 1 1 calc R
C11 C 0.7232(2) 0.13469(17) 0.69973(17) 0.0211(5) Uani 1 1 d .
H11A H 0.7416 0.1762 0.6481 0.025 Uiso 1 1 calc R
H11B H 0.7235 0.0762 0.6707 0.025 Uiso 1 1 calc R
C12 C 0.5789(3) 0.15208(19) 0.72839(18) 0.0246(6) Uani 1 1 d .
H12A H 0.5561 0.1126 0.7809 0.029 Uiso 1 1 calc R
H12B H 0.5711 0.2125 0.7514 0.029 Uiso 1 1 calc R
C13 C 0.4831(3) 0.13763(19) 0.64259(18) 0.0253(6) Uani 1 1 d .
C14 C 0.4318(3) 0.0543(2) 0.6234(2) 0.0297(6) Uani 1 1 d .
C15 C 0.3504(3) 0.0415(2) 0.5408(2) 0.0375(8) Uani 1 1 d .
H15 H 0.3153 -0.0147 0.5274 0.045 Uiso 1 1 calc R
C16 C 0.3198(3) 0.1079(3) 0.4785(2) 0.0437(9) Uani 1 1 d .
H16 H 0.2655 0.0975 0.4222 0.052 Uiso 1 1 calc R
C17 C 0.3684(3) 0.1896(2) 0.4982(2) 0.0402(8) Uani 1 1 d .
H17 H 0.3457 0.2357 0.4555 0.048 Uiso 1 1 calc R
C18 C 0.4508(3) 0.2066(2) 0.5798(2) 0.0328(7) Uani 1 1 d .
C19 C 0.5002(4) 0.2972(2) 0.5984(3) 0.0468(9) Uani 1 1 d .
H19A H 0.4655 0.3184 0.6583 0.070 Uiso 1 1 calc R
H19B H 0.4690 0.3350 0.5457 0.070 Uiso 1 1 calc R
H19C H 0.5982 0.2972 0.6033 0.070 Uiso 1 1 calc R
C20 C 0.4600(3) -0.0210(2) 0.6901(2) 0.0371(7) Uani 1 1 d .
H20A H 0.4139 -0.0119 0.7494 0.056 Uiso 1 1 calc R
H20B H 0.5566 -0.0253 0.7046 0.056 Uiso 1 1 calc R
H20C H 0.4279 -0.0747 0.6595 0.056 Uiso 1 1 calc R
Cl1 Cl 0.80532(7) -0.07139(4) 0.78134(4) 0.02704(15) Uani 1 1 d .
Cl2 Cl 1.00352(7) 0.10057(4) 1.01961(4) 0.02504(15) Uani 1 1 d .
P1 P 0.86811(6) 0.13925(4) 0.78644(4) 0.01683(14) Uani 1 1 d .
Rh1 Rh 0.894419(19) 0.027091(13) 0.890663(13) 0.01758(7) Uani 1 1 d .

loop_
_atom_site_aniso_label
_atom_site_aniso_U_11
_atom_site_aniso_U_22
_atom_site_aniso_U_33
_atom_site_aniso_U_23
_atom_site_aniso_U_13
_atom_site_aniso_U_12
C1 0.0242(14) 0.0294(16) 0.0319(14) 0.0038(12) 0.0072(11) 0.0017(12)
C2 0.0256(16) 0.081(3) 0.0420(18) 0.0284(18) 0.0054(14) 0.0030(17)
C3 0.0209(13) 0.0223(14) 0.0218(12) 0.0010(10) 0.0025(10) 0.0027(11)
C4 0.0334(16) 0.0293(16) 0.0283(14) -0.0049(12) 0.0082(12) 0.0021(13)
C5 0.0230(14) 0.0468(19) 0.0299(14) 0.0044(13) 0.0023(11) 0.0096(13)
C6 0.0323(16) 0.0332(17) 0.0258(14) 0.0050(12) 0.0077(12) -0.0024(13)
C7 0.0265(14) 0.0163(13) 0.0219(12) 0.0008(10) -0.0001(10) 0.0008(11)
C8 0.0318(15) 0.0223(14) 0.0243(13) 0.0013(11) -0.0035(11) -0.0049(12)
C9 0.0326(15) 0.0186(14) 0.0320(14) 0.0023(11) -0.0038(12) 0.0027(12)
C10 0.0322(15) 0.0213(14) 0.0260(13) -0.0051(11) 0.0026(11) 0.0033(12)
C11 0.0225(13) 0.0213(14) 0.0190(12) 0.0010(10) -0.0035(10) 0.0007(11)
C12 0.0214(13) 0.0291(15) 0.0229(12) 0.0009(11) -0.0024(10) 0.0012(11)
C13 0.0166(13) 0.0366(17) 0.0227(13) -0.0006(11) 0.0021(10) 0.0026(12)
C14 0.0177(13) 0.0403(18) 0.0313(14) -0.0050(13) 0.0021(11) 0.0028(12)
C15 0.0215(14) 0.052(2) 0.0388(17) -0.0156(15) -0.0012(12) 0.0012(14)
C16 0.0243(16) 0.078(3) 0.0284(15) -0.0130(16) -0.0068(12) 0.0085(17)
C17 0.0286(16) 0.062(2) 0.0296(15) 0.0091(15) -0.0047(12) 0.0103(16)
C18 0.0226(14) 0.0427(19) 0.0328(15) 0.0043(13) 0.0001(12) 0.0037(13)
C19 0.047(2) 0.040(2) 0.052(2) 0.0147(16) -0.0107(16) 0.0018(16)
C20 0.0274(16) 0.0353(19) 0.0484(18) -0.0018(14) 0.0001(13) -0.0035(13)
Cl1 0.0336(4) 0.0211(3) 0.0256(3) -0.0020(3) -0.0075(3) -0.0015(3)
Cl2 0.0373(4) 0.0167(3) 0.0203(3) -0.0008(2) -0.0076(3) 0.0023(3)
P1 0.0176(3) 0.0162(3) 0.0166(3) 0.0009(2) -0.0005(2) 0.0013(2)
Rh1 0.02117(12) 0.01560(12) 0.01579(10) 0.00076(7) -0.00091(7) 0.00150(8)

loop_
_atom_type_symbol
_atom_type_description
_atom_type_scat_dispersion_real
_atom_type_scat_dispersion_imag
_atom_type_scat_source
C C 0.0033 0.0016 'International Tables Vol C Tables 4.2.6.8 and 6.1.1.4'
H H 0.0000 0.0000 'International Tables Vol C Tables 4.2.6.8 and 6.1.1.4'
P P 0.1023 0.0942 'International Tables Vol C Tables 4.2.6.8 and 6.1.1.4'
Cl Cl 0.1484 0.1585 'International Tables Vol C Tables 4.2.6.8 and 6.1.1.4'
Rh Rh -1.1178 0.9187 'International Tables Vol C Tables 4.2.6.8 and 6.1.1.4'

loop_
_geom_angle_atom_site_label_1
_geom_angle_atom_site_label_2
_geom_angle_atom_site_label_3
_geom_angle
_geom_angle_site_symmetry_3
C2 C1 Rh1 111.7(2) .
C6 C3 C5 109.7(2) .
C6 C3 C4 106.6(2) .
C5 C3 C4 107.8(2) .
C6 C3 P1 114.94(18) .
C5 C3 P1 106.65(17) .
C4 C3 P1 110.98(18) .
C9 C7 C10 108.4(2) .
C9 C7 C8 108.2(2) .
C10 C7 C8 107.5(2) .
C9 C7 P1 111.77(18) .
C10 C7 P1 108.47(18) .
C8 C7 P1 112.37(18) .
C12 C11 P1 122.54(17) .
C13 C12 C11 109.4(2) .
C14 C13 C18 120.1(3) .
C14 C13 C12 119.8(3) .
C18 C13 C12 120.1(3) .
C15 C14 C13 118.8(3) .
C15 C14 C20 119.2(3) .
C13 C14 C20 122.0(3) .
C16 C15 C14 121.7(3) .
C15 C16 C17 119.4(3) .
C16 C17 C18 121.6(3) .
C17 C18 C13 118.4(3) .
C17 C18 C19 119.4(3) .
C13 C18 C19 122.1(3) .
Rh1 Cl2 Rh1 99.66(2) 3_757
C11 P1 C7 106.02(12) .
C11 P1 C3 101.44(11) .
C7 P1 C3 109.77(12) .
C11 P1 Rh1 117.17(9) .
C7 P1 Rh1 117.98(8) .
C3 P1 Rh1 103.03(8) .
C1 Rh1 P1 94.25(8) .
C1 Rh1 Cl1 87.77(9) .
P1 Rh1 Cl1 92.63(2) .
C1 Rh1 Cl2 94.97(9) .
P1 Rh1 Cl2 99.29(2) .
Cl1 Rh1 Cl2 167.52(2) .
C1 Rh1 Cl2 104.70(8) 3_757
P1 Rh1 Cl2 161.02(2) 3_757
Cl1 Rh1 Cl2 87.19(2) 3_757
Cl2 Rh1 Cl2 80.34(2) 3_757

loop_
_geom_bond_atom_site_label_1
_geom_bond_atom_site_label_2
_geom_bond_distance
_geom_bond_site_symmetry_2
C1 C2 1.480(4) .
C1 Rh1 2.059(3) .
C3 C6 1.528(4) .
C3 C5 1.534(4) .
C3 C4 1.535(4) .
C3 P1 1.899(3) .
C7 C9 1.537(4) .
C7 C10 1.543(3) .
C7 C8 1.546(4) .
C7 P1 1.897(3) .
C11 C12 1.541(3) .
C11 P1 1.848(2) .
C12 C13 1.518(4) .
C13 C14 1.405(4) .
C13 C18 1.408(4) .
C14 C15 1.397(4) .
C14 C20 1.509(4) .
C15 C16 1.371(5) .
C16 C17 1.375(5) .
C17 C18 1.402(4) .
C18 C19 1.500(5) .
Cl1 Rh1 2.3059(7) .
Cl2 Rh1 2.3561(6) .
Cl2 Rh1 2.5257(6) 3_757
P1 Rh1 2.2711(7) .
Rh1 Cl2 2.5257(6) 3_757

loop_
_geom_torsion_atom_site_label_1
_geom_torsion_atom_site_label_2
_geom_torsion_atom_site_label_3
_geom_torsion_atom_site_label_4
_geom_torsion
_geom_torsion_site_symmetry_1
_geom_torsion_site_symmetry_4
P1 C11 C12 C13 -176.4(2) . .
C11 C12 C13 C14 87.5(3) . .
C11 C12 C13 C18 -89.5(3) . .
C18 C13 C14 C15 0.9(4) . .
C12 C13 C14 C15 -176.1(2) . .
C18 C13 C14 C20 -178.0(3) . .
C12 C13 C14 C20 5.0(4) . .
C13 C14 C15 C16 0.1(4) . .
C20 C14 C15 C16 179.0(3) . .
C14 C15 C16 C17 -1.1(5) . .
C15 C16 C17 C18 1.2(5) . .
C16 C17 C18 C13 -0.3(4) . .
C16 C17 C18 C19 -179.4(3) . .
C14 C13 C18 C17 -0.8(4) . .
C12 C13 C18 C17 176.2(2) . .
C14 C13 C18 C19 178.4(3) . .
C12 C13 C18 C19 -4.7(4) . .
C12 C11 P1 C7 -59.5(2) . .
C12 C11 P1 C3 -174.2(2) . .
C12 C11 P1 Rh1 74.6(2) . .
C9 C7 P1 C11 -35.7(2) . .
C10 C7 P1 C11 83.69(19) . .
C8 C7 P1 C11 -157.65(17) . .
C9 C7 P1 C3 73.1(2) . .
C10 C7 P1 C3 -167.51(17) . .
C8 C7 P1 C3 -48.8(2) . .
C9 C7 P1 Rh1 -169.40(15) . .
C10 C7 P1 Rh1 -50.0(2) . .
C8 C7 P1 Rh1 68.68(19) . .
C6 C3 P1 C11 78.0(2) . .
C5 C3 P1 C11 -160.2(2) . .
C4 C3 P1 C11 -43.1(2) . .
C6 C3 P1 C7 -33.8(2) . .
C5 C3 P1 C7 88.0(2) . .
C4 C3 P1 C7 -154.89(18) . .
C6 C3 P1 Rh1 -160.33(18) . .
C5 C3 P1 Rh1 -38.5(2) . .
C4 C3 P1 Rh1 78.61(18) . .
C2 C1 Rh1 P1 -163.6(2) . .
C2 C1 Rh1 Cl1 104.0(2) . .
C2 C1 Rh1 Cl2 -63.8(2) . .
C2 C1 Rh1 Cl2 17.5(3) . 3_757
C11 P1 Rh1 C1 -55.37(13) . .
C7 P1 Rh1 C1 73.24(13) . .
C3 P1 Rh1 C1 -165.70(12) . .
C11 P1 Rh1 Cl1 32.59(9) . .
C7 P1 Rh1 Cl1 161.19(10) . .
C3 P1 Rh1 Cl1 -77.75(9) . .
C11 P1 Rh1 Cl2 -151.11(9) . .
C7 P1 Rh1 Cl2 -22.51(10) . .
C3 P1 Rh1 Cl2 98.55(9) . .
C11 P1 Rh1 Cl2 121.58(11) . 3_757
C7 P1 Rh1 Cl2 -109.81(11) . 3_757
C3 P1 Rh1 Cl2 11.25(12) . 3_757
Rh1 Cl2 Rh1 C1 104.10(8) 3_757 .
Rh1 Cl2 Rh1 P1 -160.76(2) 3_757 .
Rh1 Cl2 Rh1 Cl1 1.85(13) 3_757 .
Rh1 Cl2 Rh1 Cl2 0.0 3_757 3_757
